data_4037240
loop_
_publ_author_name
'Marichev, Kostiantyn O.'
'Qiu, Huang'
'Offield, Austin C.'
'Arman, Hadi'
'Doyle, Michael P.'

_publ_section_title
;
 Catalyst-Free Rearrangement of Allenyl Aryldiazoacetates into
 1,5-Dihydro-4H-pyrazol-4-ones.
;
_journal_issue 19
_journal_name_full 'The Journal of organic chemistry'
_journal_page_first 9235
_journal_page_last 9246
_journal_paper_doi 10.1021/acs.joc.6b01833
_journal_volume 81
_journal_year 2016
_chemical_formula_moiety 'C21 H18 N2 O2'
_chemical_formula_sum 'C21 H18 N2 O2'
_chemical_formula_weight 330.37
_space_group_crystal_system monoclinic
_space_group_IT_number 14
_space_group_name_Hall '-P 2ybc'
_space_group_name_H-M_alt 'P 1 21/c 1'
_atom_sites_solution_hydrogens geom
_audit_creation_date 2016-03-23
_audit_creation_method
;
Olex2 1.2
(compiled 2016.02.19 svn.r3266 for OlexSys, GUI svn.r5155)
;
_cell_angle_alpha 90
_cell_angle_beta 99.297(6)
_cell_angle_gamma 90
_cell_formula_units_Z 4
_cell_length_a 17.920(7)
_cell_length_b 6.022(2)
_cell_length_c 15.745(6)
_cell_measurement_reflns_used 6051
_cell_measurement_temperature 98
_cell_measurement_theta_max 40.2
_cell_measurement_theta_min 2.6
_cell_volume 1676.8(11)
_computing_cell_refinement
;
CrystalClear-SM Expert 2.0 r15 (Rigaku, 2011)
;
_computing_data_collection
;
CrystalClear-SM Expert 2.0 r15 (Rigaku, 2011)
;
_computing_data_reduction
;
CrystalClear-SM Expert 2.0 r15 (Rigaku, 2011)
;
_computing_molecular_graphics 'Olex2 (Dolomanov et al., 2009)'
_computing_publication_material 'Olex2 (Dolomanov et al., 2009)'
_computing_structure_refinement 'ShelXL (Sheldrick, 2015)'
_diffrn_ambient_temperature 98
_diffrn_detector CCD
_diffrn_detector_area_resol_mean 28.5714
_diffrn_measured_fraction_theta_full 0.994
_diffrn_measured_fraction_theta_max 0.994
_diffrn_measurement_details
;
scan:
	Number of images: 330
	           Slice: -125.0000 - 40.0000
	     Image width: 0.5000
	        Exp time: 65.0000
	   Rotation axis: Omega
	           Omega: 0.0000
	           Kappa: 0.0000
	             Phi: 180.0000
	             XTD: 34.9985
	          2theta: -34.9790
scan:
	Number of images: 102
	           Slice: -68.0000 - -17.0000
	     Image width: 0.5000
	        Exp time: 65.0000
	   Rotation axis: Omega
	           Omega: 0.0000
	           Kappa: 70.0000
	             Phi: 0.0000
	             XTD: 34.9985
	          2theta: -34.9790
scan:
	Number of images: 78
	           Slice: -68.0000 - -29.0000
	     Image width: 0.5000
	        Exp time: 65.0000
	   Rotation axis: Omega
	           Omega: 0.0000
	           Kappa: 70.0000
	             Phi: 270.0000
	             XTD: 34.9985
	          2theta: -34.9790
scan:
	Number of images: 60
	           Slice: -55.0000 - -25.0000
	     Image width: 0.5000
	        Exp time: 65.0000
	   Rotation axis: Omega
	           Omega: 0.0000
	           Kappa: 0.0000
	             Phi: 90.0000
	             XTD: 34.9985
	          2theta: -34.9790
;
_diffrn_measurement_device
;
AFC12 (Right): Kappa 3 circle
;
_diffrn_measurement_device_type
;
Rigaku Saturn724 (2x2 bin mode)
;
_diffrn_measurement_method 'profile data from \w-scans'
_diffrn_measurement_specimen_support Fiber
_diffrn_orient_matrix_type d*Trek
_diffrn_orient_matrix_UB_11 0.000895
_diffrn_orient_matrix_UB_12 -0.041344
_diffrn_orient_matrix_UB_13 -0.049311
_diffrn_orient_matrix_UB_21 -0.166023
_diffrn_orient_matrix_UB_22 0.000406
_diffrn_orient_matrix_UB_23 -0.003352
_diffrn_orient_matrix_UB_31 0.000955
_diffrn_orient_matrix_UB_32 0.036896
_diffrn_orient_matrix_UB_33 -0.042839
_diffrn_radiation_monochromator 'Graphite Monochromator'
_diffrn_radiation_type MoK\a
_diffrn_radiation_wavelength 0.71073
_diffrn_reflns_av_R_equivalents 0.0940
_diffrn_reflns_av_unetI/netI 0.1292
_diffrn_reflns_Laue_measured_fraction_full 0.994
_diffrn_reflns_Laue_measured_fraction_max 0.994
_diffrn_reflns_limit_h_max 21
_diffrn_reflns_limit_h_min -21
_diffrn_reflns_limit_k_max 6
_diffrn_reflns_limit_k_min -7
_diffrn_reflns_limit_l_max 18
_diffrn_reflns_limit_l_min -18
_diffrn_reflns_number 8256
_diffrn_reflns_point_group_measured_fraction_full 0.994
_diffrn_reflns_point_group_measured_fraction_max 0.994
_diffrn_reflns_theta_full 25.047
_diffrn_reflns_theta_max 25.047
_diffrn_reflns_theta_min 2.622
_diffrn_source 'Sealed Tube'
_diffrn_source_current 40.0
_diffrn_source_power 2.0
_diffrn_source_voltage 50.0
_exptl_absorpt_coefficient_mu 0.085
_exptl_absorpt_correction_T_max 1.000
_exptl_absorpt_correction_T_min 0.407
_exptl_absorpt_correction_type multi-scan
_exptl_absorpt_process_details 'ABSCOR (Higashi, 1995)'
_exptl_crystal_colour 'clear green'
_exptl_crystal_colour_lustre clear
_exptl_crystal_colour_primary green
_exptl_crystal_density_diffrn 1.309
_exptl_crystal_description needle
_exptl_crystal_F_000 696
_exptl_crystal_size_max 0.42
_exptl_crystal_size_mid 0.06
_exptl_crystal_size_min 0.01
_refine_diff_density_max 0.475
_refine_diff_density_min -0.480
_refine_diff_density_rms 0.077
_refine_ls_extinction_method none
_refine_ls_goodness_of_fit_ref 1.015
_refine_ls_hydrogen_treatment constr
_refine_ls_matrix_type full
_refine_ls_number_parameters 226
_refine_ls_number_reflns 2953
_refine_ls_number_restraints 0
_refine_ls_restrained_S_all 1.015
_refine_ls_R_factor_all 0.1161
_refine_ls_R_factor_gt 0.0785
_refine_ls_shift/su_max 0.000
_refine_ls_shift/su_mean 0.000
_refine_ls_structure_factor_coef Fsqd
_refine_ls_weighting_details 'w=1/[\s^2^(Fo^2^)+(0.0100P)^2^+6.0000P] where P=(Fo^2^+2Fc^2^)/3'
_refine_ls_weighting_scheme calc
_refine_ls_wR_factor_gt 0.1501
_refine_ls_wR_factor_ref 0.1761
_reflns_Friedel_coverage 0.000
_reflns_number_gt 1994
_reflns_number_total 2953
_reflns_threshold_expression 'I > 2\s(I)'
_cod_data_source_file jo6b01833_si_003.cif
_cod_data_source_block cd1309a
_cod_database_code 4037240
_shelx_space_group_comment
;
The symmetry employed for this shelxl refinement is uniquely defined
by the following loop, which should always be used as a source of
symmetry information in preference to the above space-group names.
They are only intended as comments.
;
_shelx_estimated_absorpt_t_max 0.999
_shelx_estimated_absorpt_t_min 0.965
_olex2_refinement_description
;
1. Fixed Uiso
 At 1.2 times of:
  All C(H) groups, All C(H,H) groups, All N(H) groups
2.a Secondary CH2 refined with riding coordinates:
 C6(H6A,H6B), C8(H8A,H8B), C7(H7A,H7B)
2.b Aromatic/amide H refined with riding coordinates:
 N2(H2), C12(H12), C10(H10), C11(H11), C14(H14), C17(H17), C13(H13), C21(H21),
 C5(H5), C18(H18), C20(H20), C19(H19)
;
_shelx_shelxl_version_number 2014/7
_olex2_exptl_crystal_mounting_method 'glass fiber'
_olex2_submission_special_instructions 'No special instructions were received'

loop_
_space_group_symop_operation_xyz
'x, y, z'
'-x, y+1/2, -z+1/2'
'-x, -y, -z'
'x, -y-1/2, z-1/2'

loop_
_atom_site_label
_atom_site_type_symbol
_atom_site_fract_x
_atom_site_fract_y
_atom_site_fract_z
_atom_site_U_iso_or_equiv
_atom_site_adp_type
_atom_site_occupancy
_atom_site_site_symmetry_order
_atom_site_calc_flag
_atom_site_refinement_flags_posn
O1 O 0.17089(15) 0.9249(4) 0.06584(16) 0.0273(6) Uani 1 1 d .
N2 N 0.27494(17) 0.4622(5) 0.01814(18) 0.0213(7) Uani 1 1 d .
H2 H 0.3147 0.3854 0.0144 0.026 Uiso 1 1 calc R
N1 N 0.20579(18) 0.4285(5) -0.03254(18) 0.0226(7) Uani 1 1 d .
C9 C 0.2652(2) 0.5742(6) 0.1709(2) 0.0213(8) Uani 1 1 d .
O2 O 0.32667(15) 0.9929(4) 0.04819(16) 0.0277(6) Uani 1 1 d .
C16 C 0.4182(2) 0.7262(6) 0.1030(2) 0.0219(8) Uani 1 1 d .
C2 C 0.1600(2) 0.5931(6) -0.0246(2) 0.0224(8) Uani 1 1 d .
C15 C 0.3390(2) 0.8026(6) 0.0753(2) 0.0209(8) Uani 1 1 d .
C3 C 0.2725(2) 0.6441(6) 0.0789(2) 0.0190(8) Uani 1 1 d .
C12 C 0.2412(2) 0.4796(6) 0.3375(2) 0.0261(9) Uani 1 1 d .
H12 H 0.2330 0.4470 0.3930 0.031 Uiso 1 1 calc R
C10 C 0.2397(2) 0.3670(6) 0.1896(2) 0.0237(8) Uani 1 1 d .
H10 H 0.2305 0.2595 0.1468 0.028 Uiso 1 1 calc R
C11 C 0.2276(2) 0.3187(6) 0.2732(2) 0.0243(8) Uani 1 1 d .
H11 H 0.2104 0.1788 0.2859 0.029 Uiso 1 1 calc R
C1 C 0.1957(2) 0.7532(6) 0.0413(2) 0.0204(8) Uani 1 1 d .
C14 C 0.2787(2) 0.7361(6) 0.2350(2) 0.0249(9) Uani 1 1 d .
H14 H 0.2957 0.8763 0.2222 0.030 Uiso 1 1 calc R
C4 C 0.0837(2) 0.6045(6) -0.0725(2) 0.0234(8) Uani 1 1 d .
C17 C 0.4367(2) 0.5180(6) 0.1398(2) 0.0246(8) Uani 1 1 d .
H17 H 0.3987 0.4186 0.1479 0.030 Uiso 1 1 calc R
C13 C 0.2666(2) 0.6865(7) 0.3188(2) 0.0275(9) Uani 1 1 d .
H13 H 0.2758 0.7937 0.3617 0.033 Uiso 1 1 calc R
C21 C 0.4764(2) 0.8742(7) 0.0925(2) 0.0285(9) Uani 1 1 d .
H21 H 0.4645 1.0139 0.0690 0.034 Uiso 1 1 calc R
C5 C 0.0342(2) 0.7664(7) -0.0682(3) 0.0298(9) Uani 1 1 d .
H5 H 0.0448 0.8936 -0.0349 0.036 Uiso 1 1 calc R
C18 C 0.5123(2) 0.4606(7) 0.1644(3) 0.0313(10) Uani 1 1 d .
H18 H 0.5249 0.3227 0.1893 0.038 Uiso 1 1 calc R
C6 C -0.0405(2) 0.7217(7) -0.1227(3) 0.0331(10) Uani 1 1 d .
H6A H -0.0538 0.8395 -0.1644 0.040 Uiso 1 1 calc R
H6B H -0.0800 0.7082 -0.0876 0.040 Uiso 1 1 calc R
C8 C 0.0508(3) 0.4225(7) -0.1326(3) 0.0391(11) Uani 1 1 d .
H8A H 0.0496 0.2831 -0.1020 0.047 Uiso 1 1 calc R
H8B H 0.0801 0.4028 -0.1788 0.047 Uiso 1 1 calc R
C20 C 0.5510(2) 0.8150(7) 0.1165(3) 0.0360(10) Uani 1 1 d .
H20 H 0.5893 0.9139 0.1090 0.043 Uiso 1 1 calc R
C19 C 0.5690(2) 0.6077(7) 0.1520(3) 0.0375(11) Uani 1 1 d .
H19 H 0.6194 0.5670 0.1676 0.045 Uiso 1 1 calc R
C7 C -0.0289(2) 0.5020(8) -0.1676(3) 0.0407(11) Uani 1 1 d .
H7A H -0.0658 0.3933 -0.1557 0.049 Uiso 1 1 calc R
H7B H -0.0347 0.5236 -0.2294 0.049 Uiso 1 1 calc R

loop_
_atom_site_aniso_label
_atom_site_aniso_U_11
_atom_site_aniso_U_22
_atom_site_aniso_U_33
_atom_site_aniso_U_23
_atom_site_aniso_U_13
_atom_site_aniso_U_12
O1 0.0348(16) 0.0223(14) 0.0237(14) -0.0046(11) 0.0011(12) 0.0039(12)
N2 0.0258(17) 0.0229(16) 0.0144(15) -0.0032(12) 0.0011(13) 0.0055(13)
N1 0.0320(18) 0.0240(17) 0.0118(15) 0.0000(12) 0.0031(13) 0.0005(14)
C9 0.026(2) 0.0221(19) 0.0154(18) 0.0000(15) 0.0032(15) 0.0037(15)
O2 0.0362(16) 0.0212(14) 0.0254(15) 0.0066(11) 0.0039(12) 0.0012(12)
C16 0.027(2) 0.0257(19) 0.0131(17) -0.0010(15) 0.0018(15) 0.0020(16)
C2 0.033(2) 0.0184(18) 0.0171(18) 0.0005(15) 0.0064(16) -0.0017(16)
C15 0.031(2) 0.0236(19) 0.0086(16) 0.0000(15) 0.0059(15) -0.0008(16)
C3 0.026(2) 0.0193(18) 0.0122(17) -0.0005(14) 0.0043(15) 0.0012(15)
C12 0.036(2) 0.029(2) 0.0142(18) 0.0038(16) 0.0062(16) 0.0017(17)
C10 0.033(2) 0.023(2) 0.0157(18) -0.0016(15) 0.0059(16) 0.0021(17)
C11 0.030(2) 0.0193(19) 0.023(2) 0.0034(15) 0.0054(17) 0.0005(16)
C1 0.028(2) 0.0199(19) 0.0136(17) 0.0005(14) 0.0050(15) 0.0003(16)
C14 0.033(2) 0.0181(19) 0.0235(19) 0.0004(15) 0.0048(17) -0.0003(16)
C4 0.033(2) 0.025(2) 0.0133(17) -0.0003(15) 0.0053(16) 0.0013(17)
C17 0.029(2) 0.027(2) 0.0172(18) -0.0004(15) 0.0017(16) -0.0037(17)
C13 0.041(2) 0.030(2) 0.0126(18) -0.0056(16) 0.0086(17) -0.0023(18)
C21 0.030(2) 0.032(2) 0.023(2) 0.0060(17) 0.0041(17) -0.0007(18)
C5 0.032(2) 0.032(2) 0.025(2) -0.0030(17) 0.0015(17) 0.0016(18)
C18 0.037(2) 0.029(2) 0.026(2) 0.0044(17) -0.0012(18) 0.0056(18)
C6 0.032(2) 0.041(2) 0.024(2) 0.0017(18) -0.0026(18) 0.0037(19)
C8 0.044(3) 0.038(2) 0.031(2) -0.015(2) -0.008(2) 0.002(2)
C20 0.031(2) 0.037(2) 0.039(3) 0.007(2) 0.004(2) -0.0043(19)
C19 0.032(2) 0.041(3) 0.038(3) 0.002(2) -0.002(2) 0.004(2)
C7 0.033(2) 0.049(3) 0.037(3) -0.013(2) -0.003(2) 0.000(2)

loop_
_atom_type_symbol
_atom_type_description
_atom_type_scat_dispersion_real
_atom_type_scat_dispersion_imag
_atom_type_scat_source
C C 0.0033 0.0016 'International Tables Vol C Tables 4.2.6.8 and 6.1.1.4'
H H 0.0000 0.0000 'International Tables Vol C Tables 4.2.6.8 and 6.1.1.4'
N N 0.0061 0.0033 'International Tables Vol C Tables 4.2.6.8 and 6.1.1.4'
O O 0.0106 0.0060 'International Tables Vol C Tables 4.2.6.8 and 6.1.1.4'

loop_
_geom_angle_atom_site_label_1
_geom_angle_atom_site_label_2
_geom_angle_atom_site_label_3
_geom_angle
N1 N2 H2 124.1
N1 N2 C3 111.8(3)
C3 N2 H2 124.1
C2 N1 N2 110.7(3)
C10 C9 C3 122.2(3)
C10 C9 C14 120.2(3)
C14 C9 C3 117.3(3)
C17 C16 C15 123.4(3)
C17 C16 C21 119.2(4)
C21 C16 C15 117.5(3)
N1 C2 C1 110.8(3)
N1 C2 C4 122.6(3)
C4 C2 C1 126.6(3)
O2 C15 C16 119.9(3)
O2 C15 C3 119.7(3)
C16 C15 C3 120.4(3)
N2 C3 C9 115.4(3)
N2 C3 C15 109.7(3)
N2 C3 C1 100.7(3)
C9 C3 C1 105.7(3)
C15 C3 C9 113.1(3)
C15 C3 C1 111.6(3)
C11 C12 H12 120.0
C13 C12 H12 120.0
C13 C12 C11 120.0(3)
C9 C10 H10 120.1
C9 C10 C11 119.8(3)
C11 C10 H10 120.1
C12 C11 C10 120.2(3)
C12 C11 H11 119.9
C10 C11 H11 119.9
O1 C1 C2 129.7(3)
O1 C1 C3 125.9(3)
C2 C1 C3 104.3(3)
C9 C14 H14 120.2
C9 C14 C13 119.7(3)
C13 C14 H14 120.2
C2 C4 C8 122.2(3)
C5 C4 C2 126.1(4)
C5 C4 C8 111.7(4)
C16 C17 H17 120.2
C18 C17 C16 119.6(4)
C18 C17 H17 120.2
C12 C13 C14 120.1(3)
C12 C13 H13 120.0
C14 C13 H13 120.0
C16 C21 H21 119.6
C20 C21 C16 120.8(4)
C20 C21 H21 119.6
C4 C5 H5 123.7
C4 C5 C6 112.5(4)
C6 C5 H5 123.7
C17 C18 H18 119.8
C19 C18 C17 120.3(4)
C19 C18 H18 119.8
C5 C6 H6A 110.9
C5 C6 H6B 110.9
C5 C6 C7 104.2(3)
H6A C6 H6B 108.9
C7 C6 H6A 110.9
C7 C6 H6B 110.9
C4 C8 H8A 110.9
C4 C8 H8B 110.9
C4 C8 C7 104.4(3)
H8A C8 H8B 108.9
C7 C8 H8A 110.9
C7 C8 H8B 110.9
C21 C20 H20 120.1
C21 C20 C19 119.8(4)
C19 C20 H20 120.1
C18 C19 H19 119.8
C20 C19 C18 120.4(4)
C20 C19 H19 119.8
C6 C7 H7A 110.3
C6 C7 H7B 110.3
C8 C7 C6 107.1(3)
C8 C7 H7A 110.3
C8 C7 H7B 110.3
H7A C7 H7B 108.6

loop_
_geom_bond_atom_site_label_1
_geom_bond_atom_site_label_2
_geom_bond_distance
O1 C1 1.213(4)
N2 H2 0.8600
N2 N1 1.376(4)
N2 C3 1.460(4)
N1 C2 1.306(5)
C9 C3 1.534(5)
C9 C10 1.377(5)
C9 C14 1.396(5)
O2 C15 1.230(4)
C16 C15 1.489(5)
C16 C17 1.399(5)
C16 C21 1.402(5)
C2 C1 1.483(5)
C2 C4 1.453(5)
C15 C3 1.534(5)
C3 C1 1.555(5)
C12 H12 0.9300
C12 C11 1.394(5)
C12 C13 1.375(5)
C10 H10 0.9300
C10 C11 1.398(5)
C11 H11 0.9300
C14 H14 0.9300
C14 C13 1.404(5)
C4 C5 1.327(5)
C4 C8 1.505(5)
C17 H17 0.9300
C17 C18 1.391(5)
C13 H13 0.9300
C21 H21 0.9300
C21 C20 1.376(6)
C5 H5 0.9300
C5 C6 1.493(5)
C18 H18 0.9300
C18 C19 1.385(6)
C6 H6A 0.9700
C6 H6B 0.9700
C6 C7 1.530(6)
C8 H8A 0.9700
C8 H8B 0.9700
C8 C7 1.523(6)
C20 H20 0.9300
C20 C19 1.384(6)
C19 H19 0.9300
C7 H7A 0.9700
C7 H7B 0.9700

loop_
_geom_torsion_atom_site_label_1
_geom_torsion_atom_site_label_2
_geom_torsion_atom_site_label_3
_geom_torsion_atom_site_label_4
_geom_torsion
N2 N1 C2 C1 -4.3(4)
N2 N1 C2 C4 178.3(3)
N2 C3 C1 O1 -173.6(3)
N2 C3 C1 C2 10.2(3)
N1 N2 C3 C9 99.7(3)
N1 N2 C3 C15 -131.2(3)
N1 N2 C3 C1 -13.5(3)
N1 C2 C1 O1 179.7(4)
N1 C2 C1 C3 -4.3(4)
N1 C2 C4 C5 -179.6(4)
N1 C2 C4 C8 2.3(6)
C9 C3 C1 O1 66.0(4)
C9 C3 C1 C2 -110.2(3)
C9 C10 C11 C12 0.1(6)
C9 C14 C13 C12 -0.3(6)
O2 C15 C3 N2 113.6(3)
O2 C15 C3 C9 -116.0(4)
O2 C15 C3 C1 2.9(4)
C16 C15 C3 N2 -65.4(4)
C16 C15 C3 C9 64.9(4)
C16 C15 C3 C1 -176.1(3)
C16 C17 C18 C19 -0.4(6)
C16 C21 C20 C19 -0.4(6)
C2 C4 C5 C6 -177.3(4)
C2 C4 C8 C7 179.6(4)
C15 C16 C17 C18 -179.6(3)
C15 C16 C21 C20 -179.9(4)
C15 C3 C1 O1 -57.2(5)
C15 C3 C1 C2 126.6(3)
C3 N2 N1 C2 12.0(4)
C3 C9 C10 C11 -174.2(3)
C3 C9 C14 C13 174.6(3)
C10 C9 C3 N2 -19.1(5)
C10 C9 C3 C15 -146.6(3)
C10 C9 C3 C1 91.1(4)
C10 C9 C14 C13 0.3(6)
C11 C12 C13 C14 0.2(6)
C1 C2 C4 C5 3.4(6)
C1 C2 C4 C8 -174.7(4)
C14 C9 C3 N2 166.7(3)
C14 C9 C3 C15 39.3(5)
C14 C9 C3 C1 -83.0(4)
C14 C9 C10 C11 -0.2(6)
C4 C2 C1 O1 -3.0(6)
C4 C2 C1 C3 173.0(3)
C4 C5 C6 C7 -2.8(5)
C4 C8 C7 C6 -2.9(5)
C17 C16 C15 O2 175.6(3)
C17 C16 C15 C3 -5.4(5)
C17 C16 C21 C20 1.2(6)
C17 C18 C19 C20 1.2(6)
C13 C12 C11 C10 -0.1(6)
C21 C16 C15 O2 -3.4(5)
C21 C16 C15 C3 175.7(3)
C21 C16 C17 C18 -0.7(5)
C21 C20 C19 C18 -0.8(7)
C5 C4 C8 C7 1.3(5)
C5 C6 C7 C8 3.4(5)
C8 C4 C5 C6 1.0(5)
